data_7003518
loop_
_publ_author_name
'Davis, Martin F.'
'Levason, William'
'Reid, Gillian'
'Webster, Michael'

_publ_section_title
;
 Complexes of germanium(iv) fluoride with phosphane ligands: structural
 and spectroscopic authentication of germanium(iv) phosphane complexes
;
_journal_issue 17
_journal_name_full 'Dalton Transactions'
_journal_page_first 2261
_journal_page_last 2269
_journal_paper_doi 10.1039/b716765b
_journal_year 2008
_chemical_absolute_configuration unk
_chemical_formula_moiety 'C6 H15 As Cl2'
_chemical_formula_sum 'C6 H15 As Cl2'
_chemical_formula_weight 233.00
_chemical_name_common Dichloridotriethylarsenic(V)
_chemical_name_systematic
;
Dichloridotriethylarsenic(V)
;
_space_group_IT_number 174
_symmetry_cell_setting hexagonal
_symmetry_Int_Tables_number 174
_symmetry_space_group_name_Hall 'P -6'
_symmetry_space_group_name_H-M 'P -6'
_atom_sites_solution_hydrogens geom
_atom_sites_solution_primary direct
_atom_sites_solution_secondary difmap
_audit_creation_date 2007-07-17
_audit_creation_method 'SHELXL-97 + hand edit'
_cell_angle_alpha 90.00
_cell_angle_beta 90.00
_cell_angle_gamma 120.00
_cell_formula_units_Z 2
_cell_length_a 8.354(2)
_cell_length_b 8.354(2)
_cell_length_c 8.629(2)
_cell_measurement_reflns_used 1250
_cell_measurement_temperature 120(2)
_cell_measurement_theta_max 27.48
_cell_measurement_theta_min 1.0
_cell_volume 521.5(2)
_computing_structure_refinement 'SHELXL-97 (Sheldrick, 1997)'
_computing_structure_solution 'SHELXS-97 (Sheldrick, 1997)'
_diffrn_ambient_temperature 120(2)
_diffrn_measured_fraction_theta_full 0.995
_diffrn_measured_fraction_theta_max 0.995
_diffrn_measurement_device_type 'area detector, Nonius Kappa ccd'
_diffrn_measurement_method '\f and \w scans'
_diffrn_radiation_monochromator graphite
_diffrn_radiation_source 'Nonius rotating anode'
_diffrn_radiation_type MoK\a
_diffrn_radiation_wavelength 0.71073
_diffrn_reflns_av_R_equivalents 0.0501
_diffrn_reflns_av_sigmaI/netI 0.0274
_diffrn_reflns_limit_h_max 10
_diffrn_reflns_limit_h_min -9
_diffrn_reflns_limit_k_max 10
_diffrn_reflns_limit_k_min -10
_diffrn_reflns_limit_l_max 11
_diffrn_reflns_limit_l_min -11
_diffrn_reflns_number 7342
_diffrn_reflns_theta_full 27.66
_diffrn_reflns_theta_max 27.66
_diffrn_reflns_theta_min 2.36
_diffrn_standards_decay_% 0
_diffrn_standards_number 0
_exptl_absorpt_coefficient_mu 3.702
_exptl_absorpt_correction_T_max 1.0000
_exptl_absorpt_correction_T_min 0.7212
_exptl_absorpt_correction_type multi-scan
_exptl_absorpt_process_details 'G.M. Sheldrick, (2003). SADABS. Version 2.10. Bruker AXS Inc.'
_exptl_crystal_colour colourless
_exptl_crystal_density_diffrn 1.484
_exptl_crystal_density_method 'not measured'
_exptl_crystal_description block
_exptl_crystal_F_000 236
_exptl_crystal_size_max 0.21
_exptl_crystal_size_mid 0.20
_exptl_crystal_size_min 0.15
_refine_diff_density_max 0.597
_refine_diff_density_min -0.473
_refine_diff_density_rms 0.090
_refine_ls_abs_structure_details 'Flack H D (1983), Acta Cryst. A39, 876-881'
_refine_ls_abs_structure_Flack 0.41(4)
_refine_ls_extinction_method none
_refine_ls_goodness_of_fit_ref 1.018
_refine_ls_hydrogen_treatment noref
_refine_ls_matrix_type full
_refine_ls_number_parameters 36
_refine_ls_number_reflns 861
_refine_ls_number_restraints 2
_refine_ls_restrained_S_all 1.036
_refine_ls_R_factor_all 0.0438
_refine_ls_R_factor_gt 0.0337
_refine_ls_shift/su_max 0.001
_refine_ls_shift/su_mean 0.000
_refine_ls_structure_factor_coef Fsqd
_refine_ls_weighting_details 'w=1/[\s^2^(Fo^2^)+(0.0441P)^2^+0.9648P] where P=(Fo^2^+2Fc^2^)/3'
_refine_ls_weighting_scheme calc
_refine_ls_wR_factor_gt 0.0884
_refine_ls_wR_factor_ref 0.0934
_reflns_number_gt 723
_reflns_number_total 861
_reflns_threshold_expression I>2sigma(I)
_cod_data_source_file b716765b.txt
_cod_data_source_block 06mfd018w_[C6H15AsCl2]
_cod_database_code 7003518

loop_
_symmetry_equiv_pos_as_xyz
'x, y, z'
'-y, x-y, z'
'-x+y, -x, z'
'x, y, -z'
'-y, x-y, -z'
'-x+y, -x, -z'

loop_
_atom_site_label
_atom_site_type_symbol
_atom_site_fract_x
_atom_site_fract_y
_atom_site_fract_z
_atom_site_U_iso_or_equiv
_atom_site_adp_type
_atom_site_occupancy
_atom_site_symmetry_multiplicity
_atom_site_calc_flag
_atom_site_refinement_flags
_atom_site_disorder_assembly
_atom_site_disorder_group
As1 As 0.6667 0.3333 0.0000 0.0295(6) Uani 1 6 d S . .
Cl1 Cl 0.6667 0.3333 0.2760(5) 0.0521(13) Uani 1 3 d S . .
C1 C 0.4038(9) 0.1645(9) 0.0000 0.0322(14) Uani 1 2 d SD . .
H1A H 0.3459 0.1830 0.0933 0.039 Uiso 0.50 1 calc PR . .
H1B H 0.3459 0.1830 -0.0933 0.039 Uiso 0.50 1 calc PR . .
C2 C 0.3801(15) -0.0382(16) 0.0000 0.085(6) Uani 1 2 d SD . .
H2A H 0.2483 -0.1312 0.0000 0.127 Uiso 1 2 calc SR . .
H2B H 0.4388 -0.0536 0.0927 0.127 Uiso 0.50 1 calc PR . .
H2C H 0.4388 -0.0536 -0.0927 0.127 Uiso 0.50 1 calc PR . .
As2 As 0.0000 0.0000 0.5000 0.0266(5) Uani 1 6 d S . .
Cl2 Cl 0.0000 0.0000 0.7738(5) 0.0541(13) Uani 1 3 d S . .
C3 C 0.1918(10) -0.0627(11) 0.5000 0.047(2) Uani 1 2 d SD . .
H3A H 0.2705 -0.0122 0.4068 0.056 Uiso 0.50 1 calc PR . .
H3B H 0.2705 -0.0122 0.5932 0.056 Uiso 0.50 1 calc PR . .
C4 C 0.0865(18) -0.2887(18) 0.5000 0.098(7) Uani 1 2 d SD . .
H4A H 0.1785 -0.3288 0.5000 0.147 Uiso 1 2 calc SR . .
H4B H 0.0090 -0.3364 0.4073 0.147 Uiso 0.50 1 calc PR . .
H4C H 0.0090 -0.3364 0.5927 0.147 Uiso 0.50 1 calc PR . .

loop_
_atom_site_aniso_label
_atom_site_aniso_U_11
_atom_site_aniso_U_22
_atom_site_aniso_U_33
_atom_site_aniso_U_23
_atom_site_aniso_U_13
_atom_site_aniso_U_12
As1 0.0278(7) 0.0278(7) 0.0329(14) 0.000 0.000 0.0139(4)
Cl1 0.064(2) 0.064(2) 0.028(2) 0.000 0.000 0.0321(10)
C1 0.027(3) 0.031(4) 0.035(4) 0.000 0.000 0.012(3)
C2 0.031(6) 0.043(9) 0.141(14) 0.000 0.000 -0.011(6)
As2 0.0247(7) 0.0247(7) 0.0304(12) 0.000 0.000 0.0124(3)
Cl2 0.067(2) 0.067(2) 0.027(2) 0.000 0.000 0.0337(10)
C3 0.029(4) 0.044(4) 0.071(6) 0.000 0.000 0.020(3)
C4 0.091(13) 0.096(13) 0.161(17) 0.000 0.000 0.087(12)

loop_
_atom_type_symbol
_atom_type_description
_atom_type_scat_dispersion_real
_atom_type_scat_dispersion_imag
_atom_type_scat_source
C C 0.0033 0.0016 'International Tables Vol C Tables 4.2.6.8 and 6.1.1.4'
H H 0.0000 0.0000 'International Tables Vol C Tables 4.2.6.8 and 6.1.1.4'
Cl Cl 0.1484 0.1585 'International Tables Vol C Tables 4.2.6.8 and 6.1.1.4'
As As 0.0499 2.0058 'International Tables Vol C Tables 4.2.6.8 and 6.1.1.4'

loop_
_geom_angle_atom_site_label_1
_geom_angle_atom_site_label_2
_geom_angle_atom_site_label_3
_geom_angle
_geom_angle_site_symmetry_1
_geom_angle_site_symmetry_3
_geom_angle_publ_flag
C1 As1 C1 120.0 2_655 . ?
C1 As1 C1 120.0 2_655 3_665 ?
C1 As1 C1 120.0 . 3_665 ?
C1 As1 Cl1 90.0 2_655 4 ?
C1 As1 Cl1 90.0 . 4 ?
C1 As1 Cl1 90.0 3_665 4 ?
C1 As1 Cl1 90.0 2_655 . ?
C1 As1 Cl1 90.0 . . ?
C1 As1 Cl1 90.0 3_665 . ?
Cl1 As1 Cl1 180.0 4 . ?
C2 C1 As1 105.4(5) . . ?
C2 C1 H1A 110.7 . . ?
As1 C1 H1A 110.7 . . ?
C2 C1 H1B 110.7 . . ?
As1 C1 H1B 110.7 . . ?
H1A C1 H1B 108.8 . . ?
C1 C2 H2A 109.5 . . ?
C1 C2 H2B 109.5 . . ?
H2A C2 H2B 109.5 . . ?
C1 C2 H2C 109.5 . . ?
H2A C2 H2C 109.5 . . ?
H2B C2 H2C 109.5 . . ?
C3 As2 C3 120.0 3 . ?
C3 As2 C3 120.0 3 2 ?
C3 As2 C3 120.0 . 2 ?
C3 As2 Cl2 90.0 3 . ?
C3 As2 Cl2 90.0 . . ?
C3 As2 Cl2 90.0 2 . ?
C3 As2 Cl2 90.0 3 4_556 ?
C3 As2 Cl2 90.0 . 4_556 ?
C3 As2 Cl2 90.0 2 4_556 ?
Cl2 As2 Cl2 180.0 . 4_556 ?
C4 C3 As2 105.9(6) . . ?
C4 C3 H3A 110.5 . . ?
As2 C3 H3A 110.5 . . ?
C4 C3 H3B 110.5 . . ?
As2 C3 H3B 110.5 . . ?
H3A C3 H3B 108.7 . . ?
C3 C4 H4A 109.5 . . ?
C3 C4 H4B 109.5 . . ?
H4A C4 H4B 109.5 . . ?
C3 C4 H4C 109.5 . . ?
H4A C4 H4C 109.5 . . ?
H4B C4 H4C 109.5 . . ?

loop_
_geom_bond_atom_site_label_1
_geom_bond_atom_site_label_2
_geom_bond_distance
_geom_bond_site_symmetry_2
_geom_bond_publ_flag
As1 C1 1.927(6) 2_655 ?
As1 C1 1.927(6) . ?
As1 C1 1.927(6) 3_665 ?
As1 Cl1 2.382(4) 4 ?
As1 Cl1 2.382(4) . ?
C1 C2 1.604(13) . ?
C1 H1A 0.9900 . ?
C1 H1B 0.9900 . ?
C2 H2A 0.9800 . ?
C2 H2B 0.9800 . ?
C2 H2C 0.9800 . ?
As2 C3 1.918(7) 3 ?
As2 C3 1.918(7) . ?
As2 C3 1.918(7) 2 ?
As2 Cl2 2.362(4) . ?
As2 Cl2 2.362(4) 4_556 ?
C3 C4 1.637(12) . ?
C3 H3A 0.9900 . ?
C3 H3B 0.9900 . ?
C4 H4A 0.9800 . ?
C4 H4B 0.9800 . ?
C4 H4C 0.9800 . ?
